data_1558189
loop_
_publ_author_name
'Bender, Desiree N.'
'Lough, Alan J.'
'Wylie, R. Stephen'
'Gossage, Robert A.'
'Foucher, Daniel A.'

_publ_section_title
;
 Preparation and DFT Studies of \k2C,N-Hypercoordinated Oxazoline
 Organotins: Monomer Constructs for Stable Polystannanes
;
_journal_issue 5
_journal_name_full Inorganics
_journal_page_first 35
_journal_paper_doi 10.3390/inorganics8050035
_journal_volume 8
_journal_year 2020
_chemical_formula_moiety 'C17 H17 Br2 N O Sn'
_chemical_formula_sum 'C17 H17 Br2 N O Sn'
_chemical_formula_weight 529.82
_space_group_crystal_system monoclinic
_space_group_IT_number 14
_space_group_name_Hall '-P 2yn'
_space_group_name_H-M_alt 'P 1 21/n 1'
_atom_sites_solution_hydrogens geom
_audit_creation_method SHELXL-2016/6
_cell_angle_alpha 90
_cell_angle_beta 96.677(2)
_cell_angle_gamma 90
_cell_formula_units_Z 4
_cell_length_a 10.5295(7)
_cell_length_b 10.0336(5)
_cell_length_c 17.1396(11)
_cell_measurement_reflns_used 9940
_cell_measurement_temperature 150(2)
_cell_measurement_theta_max 27.46
_cell_measurement_theta_min 2.36
_cell_volume 1798.50(19)
_computing_cell_refinement APEX2
_computing_data_collection 'APEX2 (Bruker, 2014)'
_computing_data_reduction 'SAINT (Bruker, 2014)'
_computing_molecular_graphics 'PLATON (Spek, 2009)'
_computing_publication_material 'SHELXTL (Sheldrick, 2008)'
_computing_structure_refinement 'SHELXL-2016/6 (Sheldrick, 2016)'
_computing_structure_solution 'SHELXT (Sheldrick, 2015)'
_diffrn_ambient_temperature 150(2)
_diffrn_measured_fraction_theta_full 1.000
_diffrn_measured_fraction_theta_max 0.997
_diffrn_measurement_device_type 'Bruker Kappa APEX-DUO CCD'
_diffrn_measurement_method '\f and \w scans'
_diffrn_radiation_type MoK\a
_diffrn_radiation_wavelength 0.71073
_diffrn_reflns_av_R_equivalents 0.0364
_diffrn_reflns_av_unetI/netI 0.0229
_diffrn_reflns_Laue_measured_fraction_full 1.000
_diffrn_reflns_Laue_measured_fraction_max 0.997
_diffrn_reflns_limit_h_max 13
_diffrn_reflns_limit_h_min -13
_diffrn_reflns_limit_k_max 13
_diffrn_reflns_limit_k_min -12
_diffrn_reflns_limit_l_max 22
_diffrn_reflns_limit_l_min -22
_diffrn_reflns_number 38637
_diffrn_reflns_point_group_measured_fraction_full 1.000
_diffrn_reflns_point_group_measured_fraction_max 0.997
_diffrn_reflns_theta_full 25.242
_diffrn_reflns_theta_max 27.535
_diffrn_reflns_theta_min 2.164
_diffrn_source 'sealed tube with Bruker Triumph monochromator'
_exptl_absorpt_coefficient_mu 5.865
_exptl_absorpt_correction_T_max 0.7456
_exptl_absorpt_correction_T_min 0.5610
_exptl_absorpt_correction_type multi-scan
_exptl_absorpt_process_details 'SADABS (Bruker, 2014)'
_exptl_crystal_colour colourless
_exptl_crystal_density_diffrn 1.957
_exptl_crystal_description Block
_exptl_crystal_F_000 1016
_exptl_crystal_size_max 0.120
_exptl_crystal_size_mid 0.090
_exptl_crystal_size_min 0.050
_refine_diff_density_max 0.553
_refine_diff_density_min -0.467
_refine_diff_density_rms 0.091
_refine_ls_extinction_method none
_refine_ls_goodness_of_fit_ref 1.052
_refine_ls_hydrogen_treatment constr
_refine_ls_matrix_type full
_refine_ls_number_parameters 220
_refine_ls_number_reflns 4135
_refine_ls_number_restraints 54
_refine_ls_restrained_S_all 1.046
_refine_ls_R_factor_all 0.0358
_refine_ls_R_factor_gt 0.0219
_refine_ls_shift/su_max 0.002
_refine_ls_shift/su_mean 0.000
_refine_ls_structure_factor_coef Fsqd
_refine_ls_weighting_details 'w=1/[\s^2^(Fo^2^)+(0.0134P)^2^+1.8525P] where P=(Fo^2^+2Fc^2^)/3'
_refine_ls_weighting_scheme calc
_refine_ls_wR_factor_gt 0.0383
_refine_ls_wR_factor_ref 0.0422
_reflns_Friedel_coverage 0.000
_reflns_number_gt 3439
_reflns_number_total 4135
_reflns_threshold_expression 'I > 2\s(I)'
_cod_data_source_file d17164_a_10.cif
_cod_data_source_block d17164_a
_cod_original_sg_symbol_H-M 'P 21/n'
_cod_database_code 1558189
_shelx_shelxl_version_number 2016/6
_shelx_space_group_comment
; 
The symmetry employed for this shelxl refinement is uniquely defined 
by the following loop, which should always be used as a source of 
symmetry information in preference to the above space-group names. 
They are only intended as comments. 
;
_shelx_estimated_absorpt_t_min 0.540
_shelx_estimated_absorpt_t_max 0.758

loop_
_space_group_symop_operation_xyz
'x, y, z'
'-x+1/2, y+1/2, -z+1/2'
'-x, -y, -z'
'x-1/2, -y-1/2, z-1/2'

loop_
_atom_site_label
_atom_site_type_symbol
_atom_site_fract_x
_atom_site_fract_y
_atom_site_fract_z
_atom_site_U_iso_or_equiv
_atom_site_adp_type
_atom_site_occupancy
_atom_site_site_symmetry_order
_atom_site_calc_flag
_atom_site_refinement_flags_posn
_atom_site_refinement_flags_adp
_atom_site_refinement_flags_occupancy
_atom_site_disorder_assembly
_atom_site_disorder_group
Sn1 Sn 0.68222(2) 0.28862(2) 0.47101(2) 0.01662(5) Uani 1 1 d . . . . .
Br1 Br 0.80382(3) 0.09439(3) 0.53208(2) 0.02941(7) Uani 1 1 d . . . . .
Br2 Br 0.54656(3) 0.30858(3) 0.58915(2) 0.02767(7) Uani 1 1 d . . . . .
O1 O 0.982(3) 0.422(4) 0.334(2) 0.020(4) Uani 0.31(5) 1 d D . P A 1
O1A O 0.9640(17) 0.4319(18) 0.3239(10) 0.024(3) Uani 0.69(5) 1 d D . P A 2
N1 N 0.82776(18) 0.29270(19) 0.37444(11) 0.0181(4) Uani 1 1 d . . . . .
C1 C 0.7681(2) 0.4814(2) 0.48414(13) 0.0159(5) Uani 1 1 d . . . . .
C2 C 0.7364(2) 0.5779(2) 0.53619(15) 0.0233(6) Uani 1 1 d . . . . .
H2A H 0.677525 0.558010 0.572588 0.028 Uiso 1 1 calc R U . . .
C3 C 0.7910(3) 0.7042(3) 0.53503(16) 0.0288(6) Uani 1 1 d . . . . .
H3A H 0.766950 0.771380 0.569506 0.035 Uiso 1 1 calc R U . . .
C4 C 0.8800(3) 0.7324(3) 0.48396(16) 0.0267(6) Uani 1 1 d . . . . .
H4A H 0.917239 0.818589 0.484046 0.032 Uiso 1 1 calc R U . . .
C5 C 0.9152(2) 0.6360(2) 0.43270(14) 0.0209(5) Uani 1 1 d . . . . .
H5A H 0.977530 0.654841 0.398344 0.025 Uiso 1 1 calc R U . . .
C6 C 0.8577(2) 0.5112(2) 0.43251(13) 0.0165(5) Uani 1 1 d . . . . .
C7 C 0.8849(2) 0.4062(2) 0.37782(14) 0.0186(5) Uani 1 1 d D . . . .
C8 C 0.967(3) 0.313(3) 0.277(2) 0.031(5) Uani 0.31(5) 1 d D . P A 1
H8A H 1.050805 0.269039 0.272909 0.038 Uiso 0.31(5) 1 calc R U P A 1
H8B H 0.932647 0.345755 0.224314 0.038 Uiso 0.31(5) 1 calc R U P A 1
C8A C 0.9849(16) 0.3015(15) 0.2877(11) 0.039(3) Uani 0.69(5) 1 d D . P A 2
H8AA H 1.068186 0.263037 0.309379 0.047 Uiso 0.69(5) 1 calc R U P A 2
H8AB H 0.982821 0.310005 0.230024 0.047 Uiso 0.69(5) 1 calc R U P A 2
C9 C 0.8732(2) 0.2142(3) 0.30902(14) 0.0238(5) Uani 1 1 d D . . . .
C10 C 0.9242(3) 0.0798(3) 0.33777(18) 0.0459(9) Uani 1 1 d . . . . .
H10A H 0.853857 0.025411 0.353106 0.069 Uiso 1 1 calc R U . . .
H10B H 0.988741 0.092156 0.383181 0.069 Uiso 1 1 calc R U . . .
H10C H 0.962935 0.034816 0.295644 0.069 Uiso 1 1 calc R U . . .
C11 C 0.7644(3) 0.1994(3) 0.24307(16) 0.0384(7) Uani 1 1 d . . . . .
H11A H 0.696549 0.144636 0.261169 0.058 Uiso 1 1 calc R U . . .
H11B H 0.796303 0.156490 0.197832 0.058 Uiso 1 1 calc R U . . .
H11C H 0.730204 0.287648 0.227695 0.058 Uiso 1 1 calc R U . . .
C12 C 0.5330(2) 0.2290(2) 0.38359(14) 0.0178(5) Uani 1 1 d . . . . .
C13 C 0.4863(2) 0.3196(3) 0.32610(15) 0.0241(6) Uani 1 1 d . . . . .
H13A H 0.519506 0.407738 0.327225 0.029 Uiso 1 1 calc R U . . .
C14 C 0.3912(3) 0.2824(3) 0.26684(16) 0.0319(6) Uani 1 1 d . . . . .
H14A H 0.359204 0.344837 0.227732 0.038 Uiso 1 1 calc R U . . .
C15 C 0.3436(3) 0.1537(3) 0.26536(16) 0.0331(7) Uani 1 1 d . . . . .
H15A H 0.279318 0.127527 0.224716 0.040 Uiso 1 1 calc R U . . .
C16 C 0.3888(3) 0.0632(3) 0.32241(16) 0.0298(6) Uani 1 1 d . . . . .
H16A H 0.355252 -0.024719 0.321294 0.036 Uiso 1 1 calc R U . . .
C17 C 0.4838(2) 0.1008(3) 0.38170(15) 0.0235(6) Uani 1 1 d . . . . .
H17A H 0.514892 0.038407 0.421014 0.028 Uiso 1 1 calc R U . . .

loop_
_atom_site_aniso_label
_atom_site_aniso_U_11
_atom_site_aniso_U_22
_atom_site_aniso_U_33
_atom_site_aniso_U_23
_atom_site_aniso_U_13
_atom_site_aniso_U_12
Sn1 0.01744(9) 0.01713(8) 0.01506(8) 0.00053(7) 0.00085(6) -0.00100(7)
Br1 0.03011(16) 0.02473(14) 0.03335(16) 0.01099(12) 0.00359(12) 0.00543(11)
Br2 0.02728(15) 0.03787(16) 0.01913(13) 0.00301(11) 0.00810(11) -0.00127(12)
O1 0.014(6) 0.034(7) 0.011(6) 0.001(5) -0.001(5) -0.002(5)
O1A 0.025(5) 0.031(3) 0.019(5) -0.003(3) 0.008(4) -0.002(3)
N1 0.0166(10) 0.0196(10) 0.0183(10) -0.0029(8) 0.0034(8) 0.0023(8)
C1 0.0151(12) 0.0168(12) 0.0152(11) 0.0002(9) -0.0011(9) 0.0013(9)
C2 0.0192(13) 0.0260(14) 0.0247(14) -0.0061(11) 0.0031(11) 0.0012(11)
C3 0.0261(15) 0.0237(14) 0.0362(16) -0.0139(12) 0.0017(12) 0.0025(11)
C4 0.0274(15) 0.0174(13) 0.0331(16) -0.0024(11) -0.0061(12) -0.0020(11)
C5 0.0164(13) 0.0247(13) 0.0212(13) 0.0031(10) -0.0002(10) -0.0011(10)
C6 0.0163(12) 0.0188(12) 0.0134(12) 0.0009(9) -0.0026(9) 0.0023(10)
C7 0.0166(12) 0.0251(13) 0.0140(12) 0.0014(10) 0.0011(9) 0.0012(10)
C8 0.034(10) 0.035(7) 0.028(8) -0.011(5) 0.017(7) 0.002(6)
C8A 0.032(4) 0.053(5) 0.034(6) -0.024(4) 0.014(4) -0.006(4)
C9 0.0239(13) 0.0293(14) 0.0186(12) -0.0089(11) 0.0043(10) 0.0036(11)
C10 0.064(2) 0.0391(18) 0.0341(18) -0.0136(14) 0.0029(16) 0.0240(17)
C11 0.0324(16) 0.059(2) 0.0230(15) -0.0145(14) -0.0013(12) 0.0012(15)
C12 0.0145(12) 0.0233(13) 0.0158(12) -0.0037(10) 0.0024(9) -0.0010(10)
C13 0.0244(14) 0.0248(14) 0.0228(13) 0.0009(11) 0.0016(11) 0.0011(11)
C14 0.0270(15) 0.0435(17) 0.0240(14) 0.0025(13) -0.0024(11) 0.0081(13)
C15 0.0207(14) 0.0517(19) 0.0260(15) -0.0145(13) -0.0009(12) -0.0021(13)
C16 0.0264(15) 0.0321(15) 0.0313(16) -0.0108(12) 0.0051(12) -0.0092(12)
C17 0.0247(14) 0.0259(14) 0.0206(13) 0.0002(10) 0.0054(11) -0.0031(11)

loop_
_atom_type_symbol
_atom_type_description
_atom_type_scat_dispersion_real
_atom_type_scat_dispersion_imag
_atom_type_scat_source
C C 0.0033 0.0016 'International Tables Vol C Tables 4.2.6.8 and 6.1.1.4'
H H 0.0000 0.0000 'International Tables Vol C Tables 4.2.6.8 and 6.1.1.4'
N N 0.0061 0.0033 'International Tables Vol C Tables 4.2.6.8 and 6.1.1.4'
O O 0.0106 0.0060 'International Tables Vol C Tables 4.2.6.8 and 6.1.1.4'
Br Br -0.2901 2.4595 'International Tables Vol C Tables 4.2.6.8 and 6.1.1.4'
Sn Sn -0.6537 1.4246 'International Tables Vol C Tables 4.2.6.8 and 6.1.1.4'

loop_
_geom_angle_atom_site_label_1
_geom_angle_atom_site_label_2
_geom_angle_atom_site_label_3
_geom_angle
_geom_angle_site_symmetry_1
_geom_angle_site_symmetry_3
_geom_angle_publ_flag
C12 Sn1 C1 126.73(9) . . ?
C12 Sn1 N1 89.86(8) . . ?
C1 Sn1 N1 76.06(8) . . ?
C12 Sn1 Br1 112.14(7) . . ?
C1 Sn1 Br1 118.23(6) . . ?
N1 Sn1 Br1 87.98(5) . . ?
C12 Sn1 Br2 98.14(6) . . ?
C1 Sn1 Br2 96.41(6) . . ?
N1 Sn1 Br2 171.36(5) . . ?
Br1 Sn1 Br2 91.994(11) . . ?
C7 O1 C8 105(2) . . ?
C7 O1A C8A 104.7(11) . . ?
C7 N1 C9 108.2(2) . . ?
C7 N1 Sn1 108.60(15) . . ?
C9 N1 Sn1 143.15(16) . . ?
C2 C1 C6 119.4(2) . . ?
C2 C1 Sn1 124.76(18) . . ?
C6 C1 Sn1 115.79(16) . . ?
C1 C2 C3 119.7(2) . . ?
C1 C2 H2A 120.1 . . ?
C3 C2 H2A 120.1 . . ?
C4 C3 C2 120.4(2) . . ?
C4 C3 H3A 119.8 . . ?
C2 C3 H3A 119.8 . . ?
C3 C4 C5 120.6(2) . . ?
C3 C4 H4A 119.7 . . ?
C5 C4 H4A 119.7 . . ?
C4 C5 C6 118.7(2) . . ?
C4 C5 H5A 120.6 . . ?
C6 C5 H5A 120.6 . . ?
C5 C6 C1 121.1(2) . . ?
C5 C6 C7 122.3(2) . . ?
C1 C6 C7 116.7(2) . . ?
N1 C7 O1 117.7(16) . . ?
N1 C7 O1A 117.7(7) . . ?
N1 C7 C6 122.9(2) . . ?
O1 C7 C6 119.1(16) . . ?
O1A C7 C6 119.1(7) . . ?
O1 C8 C9 105(2) . . ?
O1 C8 H8A 110.8 . . ?
C9 C8 H8A 110.8 . . ?
O1 C8 H8B 110.8 . . ?
C9 C8 H8B 110.8 . . ?
H8A C8 H8B 108.8 . . ?
O1A C8A C9 104.4(10) . . ?
O1A C8A H8AA 110.9 . . ?
C9 C8A H8AA 110.9 . . ?
O1A C8A H8AB 110.9 . . ?
C9 C8A H8AB 110.9 . . ?
H8AA C8A H8AB 108.9 . . ?
N1 C9 C10 111.0(2) . . ?
N1 C9 C11 109.3(2) . . ?
C10 C9 C11 111.3(2) . . ?
N1 C9 C8A 101.4(6) . . ?
C10 C9 C8A 109.3(8) . . ?
C11 C9 C8A 114.1(8) . . ?
N1 C9 C8 101.9(13) . . ?
C10 C9 C8 117.8(17) . . ?
C11 C9 C8 104.9(17) . . ?
C9 C10 H10A 109.5 . . ?
C9 C10 H10B 109.5 . . ?
H10A C10 H10B 109.5 . . ?
C9 C10 H10C 109.5 . . ?
H10A C10 H10C 109.5 . . ?
H10B C10 H10C 109.5 . . ?
C9 C11 H11A 109.5 . . ?
C9 C11 H11B 109.5 . . ?
H11A C11 H11B 109.5 . . ?
C9 C11 H11C 109.5 . . ?
H11A C11 H11C 109.5 . . ?
H11B C11 H11C 109.5 . . ?
C17 C12 C13 119.4(2) . . ?
C17 C12 Sn1 121.44(18) . . ?
C13 C12 Sn1 119.16(18) . . ?
C12 C13 C14 120.5(2) . . ?
C12 C13 H13A 119.7 . . ?
C14 C13 H13A 119.7 . . ?
C15 C14 C13 119.5(3) . . ?
C15 C14 H14A 120.3 . . ?
C13 C14 H14A 120.3 . . ?
C16 C15 C14 120.5(3) . . ?
C16 C15 H15A 119.8 . . ?
C14 C15 H15A 119.8 . . ?
C15 C16 C17 119.9(3) . . ?
C15 C16 H16A 120.0 . . ?
C17 C16 H16A 120.0 . . ?
C12 C17 C16 120.3(2) . . ?
C12 C17 H17A 119.9 . . ?
C16 C17 H17A 119.9 . . ?

loop_
_geom_bond_atom_site_label_1
_geom_bond_atom_site_label_2
_geom_bond_distance
_geom_bond_site_symmetry_2
_geom_bond_publ_flag
Sn1 C12 2.127(2) . ?
Sn1 C1 2.137(2) . ?
Sn1 N1 2.383(2) . ?
Sn1 Br1 2.4943(3) . ?
Sn1 Br2 2.6180(3) . ?
O1 C7 1.339(8) . ?
O1 C8 1.475(11) . ?
O1A C7 1.339(5) . ?
O1A C8A 1.476(9) . ?
N1 C7 1.286(3) . ?
N1 C9 1.493(3) . ?
C1 C2 1.383(3) . ?
C1 C6 1.399(3) . ?
C2 C3 1.393(4) . ?
C2 H2A 0.9500 . ?
C3 C4 1.384(4) . ?
C3 H3A 0.9500 . ?
C4 C5 1.386(4) . ?
C4 H4A 0.9500 . ?
C5 C6 1.391(3) . ?
C5 H5A 0.9500 . ?
C6 C7 1.460(3) . ?
C8 C9 1.546(8) . ?
C8 H8A 0.9900 . ?
C8 H8B 0.9900 . ?
C8A C9 1.544(6) . ?
C8A H8AA 0.9900 . ?
C8A H8AB 0.9900 . ?
C9 C10 1.513(4) . ?
C9 C11 1.520(4) . ?
C10 H10A 0.9800 . ?
C10 H10B 0.9800 . ?
C10 H10C 0.9800 . ?
C11 H11A 0.9800 . ?
C11 H11B 0.9800 . ?
C11 H11C 0.9800 . ?
C12 C17 1.385(3) . ?
C12 C13 1.388(3) . ?
C13 C14 1.392(4) . ?
C13 H13A 0.9500 . ?
C14 C15 1.385(4) . ?
C14 H14A 0.9500 . ?
C15 C16 1.378(4) . ?
C15 H15A 0.9500 . ?
C16 C17 1.392(4) . ?
C16 H16A 0.9500 . ?
C17 H17A 0.9500 . ?

loop_
_geom_torsion_atom_site_label_1
_geom_torsion_atom_site_label_2
_geom_torsion_atom_site_label_3
_geom_torsion_atom_site_label_4
_geom_torsion
_geom_torsion_site_symmetry_1
_geom_torsion_site_symmetry_2
_geom_torsion_site_symmetry_3
_geom_torsion_site_symmetry_4
_geom_torsion_publ_flag
C6 C1 C2 C3 1.9(4) . . . . ?
Sn1 C1 C2 C3 -174.54(19) . . . . ?
C1 C2 C3 C4 -2.2(4) . . . . ?
C2 C3 C4 C5 0.6(4) . . . . ?
C3 C4 C5 C6 1.2(4) . . . . ?
C4 C5 C6 C1 -1.5(3) . . . . ?
C4 C5 C6 C7 177.0(2) . . . . ?
C2 C1 C6 C5 0.0(3) . . . . ?
Sn1 C1 C6 C5 176.70(17) . . . . ?
C2 C1 C6 C7 -178.6(2) . . . . ?
Sn1 C1 C6 C7 -1.9(3) . . . . ?
C9 N1 C7 O1 -10(2) . . . . ?
Sn1 N1 C7 O1 172(2) . . . . ?
C9 N1 C7 O1A 2.5(12) . . . . ?
Sn1 N1 C7 O1A -175.1(12) . . . . ?
C9 N1 C7 C6 176.5(2) . . . . ?
Sn1 N1 C7 C6 -1.1(3) . . . . ?
C8 O1 C7 N1 16(4) . . . . ?
C8 O1 C7 C6 -170(3) . . . . ?
C8A O1A C7 N1 -14(2) . . . . ?
C8A O1A C7 C6 171.7(13) . . . . ?
C5 C6 C7 N1 -176.5(2) . . . . ?
C1 C6 C7 N1 2.1(3) . . . . ?
C5 C6 C7 O1 10(2) . . . . ?
C1 C6 C7 O1 -171(2) . . . . ?
C5 C6 C7 O1A -2.6(12) . . . . ?
C1 C6 C7 O1A 176.0(12) . . . . ?
C7 O1 C8 C9 -15(5) . . . . ?
C7 O1A C8A C9 19(2) . . . . ?
C7 N1 C9 C10 125.6(2) . . . . ?
Sn1 N1 C9 C10 -58.2(3) . . . . ?
C7 N1 C9 C11 -111.2(2) . . . . ?
Sn1 N1 C9 C11 65.0(3) . . . . ?
C7 N1 C9 C8A 9.6(9) . . . . ?
Sn1 N1 C9 C8A -174.2(9) . . . . ?
C7 N1 C9 C8 -0.7(19) . . . . ?
Sn1 N1 C9 C8 175.6(19) . . . . ?
O1A C8A C9 N1 -16.8(18) . . . . ?
O1A C8A C9 C10 -134.1(15) . . . . ?
O1A C8A C9 C11 100.5(16) . . . . ?
O1 C8 C9 N1 9(4) . . . . ?
O1 C8 C9 C10 -112(3) . . . . ?
O1 C8 C9 C11 123(3) . . . . ?
C17 C12 C13 C14 -0.2(4) . . . . ?
Sn1 C12 C13 C14 178.2(2) . . . . ?
C12 C13 C14 C15 -0.3(4) . . . . ?
C13 C14 C15 C16 0.7(4) . . . . ?
C14 C15 C16 C17 -0.5(4) . . . . ?
C13 C12 C17 C16 0.4(4) . . . . ?
Sn1 C12 C17 C16 -178.03(19) . . . . ?
C15 C16 C17 C12 0.0(4) . . . . ?
